data_7129462
loop_
_publ_author_name
'Harrowven, David'
'Sun, Wei'
'Kayal, Surajit'
'Raimbach, William'
'Sun, Xue-Zhong'
'Light, Mark E.'
'Hanson-Heine, Magnus W.D.'
'George, Michael W.'

_publ_section_title
;
 Wavelength Dependent Photoextrusion and Tandem Photoextrusion Reactions
 of Ninhydrin bis-Acetals for the Synthesis of 8-Ring Lactones,
 Benzocyclobutenes and Orthoanhydrides.
;
_journal_name_full 'Chemical Communications'
_journal_paper_doi 10.1039/D1CC06800H
_journal_year 2022
_chemical_formula_moiety 'C15 H16 O5'
_chemical_formula_sum 'C15 H16 O5'
_chemical_formula_weight 276.28
_space_group_crystal_system triclinic
_space_group_IT_number 2
_space_group_name_Hall '-P 1'
_space_group_name_H-M_alt 'P -1'
_atom_sites_solution_hydrogens geom
_atom_sites_solution_primary dual
_audit_creation_date 2019-04-09
_audit_creation_method
;
Olex2 1.2
(compiled 2018.05.29 svn.r3508 for OlexSys, GUI svn.r5506)
;
_audit_update_record
;
2019-04-09 deposited with the CCDC.	2021-12-23 downloaded from the CCDC.
;
_cell_angle_alpha 88.072(2)
_cell_angle_beta 65.610(3)
_cell_angle_gamma 66.567(3)
_cell_formula_units_Z 2
_cell_length_a 9.1160(3)
_cell_length_b 9.3511(3)
_cell_length_c 9.7170(3)
_cell_measurement_reflns_used 14192
_cell_measurement_temperature 100(2)
_cell_measurement_theta_max 30.5530
_cell_measurement_theta_min 4.0980
_cell_volume 683.68(5)
_computing_cell_refinement 'CrysAlisPro 1.171.40.18b (Rigaku OD, 2018)'
_computing_data_collection 'CrysAlisPro 1.171.40.18b (Rigaku OD, 2018)'
_computing_data_reduction 'CrysAlisPro 1.171.40.18b (Rigaku OD, 2018)'
_computing_molecular_graphics 'Olex2 (Dolomanov et al., 2009)'
_computing_publication_material 'Olex2 (Dolomanov et al., 2009)'
_computing_structure_refinement 'ShelXL (Sheldrick, 2015)'
_computing_structure_solution 'ShelXT (Sheldrick, 2015)'
_diffrn_ambient_environment N~2~
_diffrn_ambient_temperature 100(2)
_diffrn_detector 'CCD area detector'
_diffrn_detector_area_resol_mean 28.5714
_diffrn_detector_type 'Rigaku HG Saturn724+ (2x2 bin mode)'
_diffrn_measured_fraction_theta_full 0.996
_diffrn_measured_fraction_theta_max 0.995
_diffrn_measurement_details
;
List of Runs (angles in degrees, time in seconds):

  # Type    Start    End  Width  t~exp~   \w     \q     \k     \f   Frames
#--------------------------------------------------------------------------
  1  \w   -109.00  17.00   1.00    1.00    --  -19.30 -60.00 150.00  126
  2  \w   -109.00  17.00   1.00    1.00    --  -19.30 -60.00  30.00  126
  3  \w    -56.00  70.00   1.00    1.00    --  -19.30  60.00-120.00  126
  4  \w    -56.00  70.00   1.00    1.00    --  -19.30  60.00  30.00  126
  5  \w    -56.00  70.00   1.00    1.00    --  -19.30  60.00 120.00  126
  6  \w   -109.00  17.00   1.00    1.00    --  -19.30 -60.00 -90.00  126
  7  \w    -56.00  70.00   1.00    1.00    --  -19.30  60.00 -30.00  126
  8  \w   -109.00  16.00   1.00    1.00    --  -19.30 -57.00 -60.00  125
  9  \w    -56.00  38.00   1.00    1.00    --  -19.30  60.00  60.00   94
 10  \w    -56.00  70.00   1.00    1.00    --  -19.30  60.00-180.00  126
;
_diffrn_measurement_device 'four-circle \k diffractometer'
_diffrn_measurement_device_type 'Rigaku AFC12 FRE-HF'
_diffrn_measurement_method 'profile data from \w-scans'
_diffrn_measurement_specimen_support 'MiTeGen MicroMesh'
_diffrn_orient_matrix_type 'CrysAlisPro convention (1999,Acta A55,543-557)'
_diffrn_orient_matrix_UB_11 -0.0324624000
_diffrn_orient_matrix_UB_12 0.0276409000
_diffrn_orient_matrix_UB_13 0.0785702000
_diffrn_orient_matrix_UB_21 0.0148783000
_diffrn_orient_matrix_UB_22 -0.0776428000
_diffrn_orient_matrix_UB_23 0.0165145000
_diffrn_orient_matrix_UB_31 0.0871878000
_diffrn_orient_matrix_UB_32 -0.0145944000
_diffrn_orient_matrix_UB_33 -0.0117732000
_diffrn_radiation_collimation 0.3
_diffrn_radiation_monochromator 'Confocal mirrors, HF Varimax'
_diffrn_radiation_probe x-ray
_diffrn_radiation_type MoK\a
_diffrn_radiation_wavelength 0.71073
_diffrn_reflns_av_R_equivalents 0.0290
_diffrn_reflns_av_unetI/netI 0.0161
_diffrn_reflns_Laue_measured_fraction_full 0.996
_diffrn_reflns_Laue_measured_fraction_max 0.995
_diffrn_reflns_limit_h_max 12
_diffrn_reflns_limit_h_min -12
_diffrn_reflns_limit_k_max 12
_diffrn_reflns_limit_k_min -12
_diffrn_reflns_limit_l_max 13
_diffrn_reflns_limit_l_min -13
_diffrn_reflns_number 20674
_diffrn_reflns_point_group_measured_fraction_full 0.996
_diffrn_reflns_point_group_measured_fraction_max 0.995
_diffrn_reflns_theta_full 25.242
_diffrn_reflns_theta_max 28.498
_diffrn_reflns_theta_min 3.050
_diffrn_source 'Rotating-anode X-ray tube'
_diffrn_source_current 55.0
_diffrn_source_power 2.475
_diffrn_source_target Mo
_diffrn_source_type 'Rigaku FR-E+ SuperBright'
_diffrn_source_voltage 45.0
_exptl_absorpt_coefficient_mu 0.101
_exptl_absorpt_correction_T_max 1.00000
_exptl_absorpt_correction_T_min 0.81122
_exptl_absorpt_correction_type multi-scan
_exptl_absorpt_process_details
;
CrysAlisPro 1.171.40.18b (Rigaku Oxford Diffraction, 2018)
Empirical absorption correction using spherical harmonics,
 implemented in SCALE3 ABSPACK scaling algorithm.
;
_exptl_crystal_colour 'clear colourless'
_exptl_crystal_colour_lustre clear
_exptl_crystal_colour_primary colourless
_exptl_crystal_density_diffrn 1.342
_exptl_crystal_description prism
_exptl_crystal_F_000 292
_exptl_crystal_recrystallization_method 'The material was recrystallised from DCM by slow evaporation'
_exptl_crystal_size_max 0.592
_exptl_crystal_size_mid 0.401
_exptl_crystal_size_min 0.169
_refine_diff_density_max 0.432
_refine_diff_density_min -0.200
_refine_diff_density_rms 0.041
_refine_ls_extinction_method none
_refine_ls_goodness_of_fit_ref 1.059
_refine_ls_hydrogen_treatment constr
_refine_ls_matrix_type full
_refine_ls_number_parameters 185
_refine_ls_number_reflns 3457
_refine_ls_number_restraints 0
_refine_ls_restrained_S_all 1.059
_refine_ls_R_factor_all 0.0378
_refine_ls_R_factor_gt 0.0366
_refine_ls_shift/su_max 0.000
_refine_ls_shift/su_mean 0.000
_refine_ls_structure_factor_coef Fsqd
_refine_ls_weighting_details 'w=1/[\s^2^(Fo^2^)+(0.0481P)^2^+0.2268P] where P=(Fo^2^+2Fc^2^)/3'
_refine_ls_weighting_scheme calc
_refine_ls_wR_factor_gt 0.0949
_refine_ls_wR_factor_ref 0.0960
_reflns_Friedel_coverage 0.000
_reflns_number_gt 3335
_reflns_number_total 3457
_reflns_threshold_expression 'I > 2\s(I)'
_cod_data_source_file d1cc06800h2.cif
_cod_data_source_block 2019sot0006_k1_100k
_cod_original_cell_volume 683.68(4)
_cod_database_code 7129462
_shelx_shelxl_version_number 2016/6
_chemical_oxdiff_formula 'C15 H16 O5'
_chemical_oxdiff_usercomment SW/8311/143
_shelx_space_group_comment
;
The symmetry employed for this shelxl refinement is uniquely defined
by the following loop, which should always be used as a source of
symmetry information in preference to the above space-group names.
They are only intended as comments.
;
_diffrn_measurement_device_type2 'Rigaku AFC12 (Right)'
_reflns_odcompleteness_completeness 95.82
_reflns_odcompleteness_iscentric 1
_reflns_odcompleteness_theta 30.44
_olex2_refinement_description
;
1. Fixed Uiso
 At 1.2 times of:
  All C(H) groups, All C(H,H) groups
 At 1.5 times of:
  All C(H,H,H) groups
2.a Secondary CH2 refined with riding coordinates:
 C11(H11A,H11B)
2.b Aromatic/amide H refined with riding coordinates:
 C5(H5), C8(H8)
2.c Idealised Me refined as rotating group:
 C1(H1A,H1B,H1C), C4(H4A,H4B,H4C), C14(H14A,H14B,H14C), C15(H15A,H15B,H15C)
;
_olex2_date_sample_data_collection 2019-04-01
_olex2_date_sample_submission 2019-03-25
_olex2_diffrn_ambient_temperature_device 'Oxford Cryosystems'
_olex2_exptl_crystal_mounting_method 'The crystal was mounted on a MITIGEN holder silicon oil'
_olex2_submission_original_sample_id SW/8311/143
_olex2_submission_special_instructions 'No special instructions were received'
_oxdiff_exptl_absorpt_empirical_details
;
Empirical correction (ABSPACK) includes:
- Absorption correction using spherical harmonics
- Frame scaling
;
_oxdiff_exptl_absorpt_empirical_full_max 1.532
_oxdiff_exptl_absorpt_empirical_full_min 0.589

loop_
_space_group_symop_operation_xyz
'x, y, z'
'-x, -y, -z'

loop_
_atom_site_label
_atom_site_type_symbol
_atom_site_fract_x
_atom_site_fract_y
_atom_site_fract_z
_atom_site_U_iso_or_equiv
_atom_site_adp_type
_atom_site_occupancy
_atom_site_site_symmetry_order
_atom_site_calc_flag
_atom_site_refinement_flags_posn
_atom_site_refinement_flags_adp
_atom_site_refinement_flags_occupancy
_atom_site_disorder_assembly
_atom_site_disorder_group
O1 O 0.96842(10) 0.24059(9) 0.54524(8) 0.02238(17) Uani 1 1 d . . . . .
O2 O 0.26751(9) 0.86200(8) 0.61703(8) 0.02047(16) Uani 1 1 d . . . . .
O3 O 0.50427(9) 0.81060(8) 0.39022(8) 0.01767(15) Uani 1 1 d . . . . .
O4 O 0.70896(9) 0.61361(8) 0.18175(7) 0.01568(15) Uani 1 1 d . . . . .
O5 O 0.81173(11) 0.61756(9) -0.06929(8) 0.02435(17) Uani 1 1 d . . . . .
C1 C 1.12554(15) 0.16703(14) 0.40497(13) 0.0302(3) Uani 1 1 d . . . . .
H1A H 1.093378 0.144545 0.326250 0.045 Uiso 1 1 calc GR . . . .
H1B H 1.206137 0.068241 0.420751 0.045 Uiso 1 1 calc GR . . . .
H1C H 1.184656 0.237951 0.371902 0.045 Uiso 1 1 calc GR . . . .
C2 C 0.83785(13) 0.37581(11) 0.54311(11) 0.01690(19) Uani 1 1 d . . . . .
C3 C 0.67846(13) 0.43150(11) 0.68138(11) 0.01675(19) Uani 1 1 d . . . . .
C4 C 0.66864(14) 0.34099(13) 0.81343(12) 0.0226(2) Uani 1 1 d . . . . .
H4A H 0.749324 0.347469 0.852802 0.034 Uiso 1 1 calc GR . . . .
H4B H 0.703362 0.230265 0.778791 0.034 Uiso 1 1 calc GR . . . .
H4C H 0.546832 0.386288 0.894729 0.034 Uiso 1 1 calc GR . . . .
C5 C 0.53508(13) 0.56637(11) 0.68940(10) 0.01646(19) Uani 1 1 d . . . . .
H5 H 0.426768 0.605909 0.780230 0.020 Uiso 1 1 calc R . . . .
C6 C 0.55229(12) 0.64324(11) 0.56191(10) 0.01536(18) Uani 1 1 d . . . . .
C7 C 0.70946(12) 0.58887(11) 0.43006(10) 0.01488(18) Uani 1 1 d . . . . .
C8 C 0.85663(13) 0.45461(11) 0.41627(10) 0.01632(18) Uani 1 1 d . . . . .
H8 H 0.964797 0.417901 0.325331 0.020 Uiso 1 1 calc R . . . .
C9 C 0.42090(13) 0.78065(11) 0.53625(11) 0.01633(18) Uani 1 1 d . . . . .
C10 C 0.68757(12) 0.69677(10) 0.31506(10) 0.01487(18) Uani 1 1 d . . . . .
C11 C 0.81202(13) 0.77800(11) 0.25425(10) 0.01648(18) Uani 1 1 d . . . . .
H11A H 0.930510 0.710110 0.248507 0.020 Uiso 1 1 calc R . . . .
H11B H 0.763195 0.879516 0.320282 0.020 Uiso 1 1 calc R . . . .
C12 C 0.82343(12) 0.80485(11) 0.09406(10) 0.01602(18) Uani 1 1 d . . . . .
C13 C 0.78491(12) 0.67208(11) 0.05330(11) 0.01652(19) Uani 1 1 d . . . . .
C14 C 0.67798(14) 0.96270(12) 0.09562(12) 0.0224(2) Uani 1 1 d . . . . .
H14A H 0.682072 0.968301 -0.006717 0.034 Uiso 1 1 calc GR . . . .
H14B H 0.697809 1.050014 0.125522 0.034 Uiso 1 1 calc GR . . . .
H14C H 0.561386 0.970378 0.169046 0.034 Uiso 1 1 calc GR . . . .
C15 C 1.00742(13) 0.78786(12) -0.02033(11) 0.0206(2) Uani 1 1 d . . . . .
H15A H 1.095783 0.681023 -0.029778 0.031 Uiso 1 1 calc GR . . . .
H15B H 1.036692 0.864947 0.015687 0.031 Uiso 1 1 calc GR . . . .
H15C H 1.007803 0.806712 -0.120273 0.031 Uiso 1 1 calc GR . . . .

loop_
_atom_site_aniso_label
_atom_site_aniso_U_11
_atom_site_aniso_U_22
_atom_site_aniso_U_33
_atom_site_aniso_U_23
_atom_site_aniso_U_13
_atom_site_aniso_U_12
O1 0.0210(4) 0.0210(4) 0.0190(3) 0.0044(3) -0.0105(3) -0.0013(3)
O2 0.0166(3) 0.0169(3) 0.0212(3) 0.0006(3) -0.0049(3) -0.0041(3)
O3 0.0151(3) 0.0152(3) 0.0171(3) 0.0035(2) -0.0051(3) -0.0032(3)
O4 0.0183(3) 0.0161(3) 0.0144(3) 0.0032(2) -0.0070(3) -0.0092(3)
O5 0.0304(4) 0.0303(4) 0.0165(3) 0.0026(3) -0.0089(3) -0.0181(3)
C1 0.0249(5) 0.0269(5) 0.0214(5) 0.0007(4) -0.0100(4) 0.0054(4)
C2 0.0179(4) 0.0158(4) 0.0183(4) 0.0027(3) -0.0108(4) -0.0053(4)
C3 0.0198(4) 0.0188(4) 0.0159(4) 0.0047(3) -0.0098(4) -0.0101(4)
C4 0.0236(5) 0.0275(5) 0.0190(5) 0.0102(4) -0.0116(4) -0.0109(4)
C5 0.0171(4) 0.0178(4) 0.0149(4) 0.0020(3) -0.0059(3) -0.0089(4)
C6 0.0161(4) 0.0135(4) 0.0164(4) 0.0016(3) -0.0069(3) -0.0062(3)
C7 0.0169(4) 0.0142(4) 0.0150(4) 0.0027(3) -0.0074(3) -0.0074(3)
C8 0.0157(4) 0.0167(4) 0.0148(4) 0.0018(3) -0.0063(3) -0.0056(3)
C9 0.0183(4) 0.0143(4) 0.0167(4) 0.0018(3) -0.0072(3) -0.0075(3)
C10 0.0151(4) 0.0132(4) 0.0151(4) 0.0018(3) -0.0066(3) -0.0047(3)
C11 0.0191(4) 0.0162(4) 0.0171(4) 0.0041(3) -0.0089(4) -0.0093(4)
C12 0.0177(4) 0.0157(4) 0.0162(4) 0.0043(3) -0.0075(3) -0.0085(4)
C13 0.0153(4) 0.0173(4) 0.0164(4) 0.0041(3) -0.0063(3) -0.0071(3)
C14 0.0233(5) 0.0186(5) 0.0239(5) 0.0072(4) -0.0112(4) -0.0070(4)
C15 0.0203(5) 0.0216(5) 0.0214(5) 0.0070(4) -0.0077(4) -0.0120(4)

loop_
_atom_type_symbol
_atom_type_description
_atom_type_scat_dispersion_real
_atom_type_scat_dispersion_imag
_atom_type_scat_source
C C 0.0033 0.0016 'International Tables Vol C Tables 4.2.6.8 and 6.1.1.4'
H H 0.0000 0.0000 'International Tables Vol C Tables 4.2.6.8 and 6.1.1.4'
O O 0.0106 0.0060 'International Tables Vol C Tables 4.2.6.8 and 6.1.1.4'

loop_
_exptl_crystal_face_index_h
_exptl_crystal_face_index_k
_exptl_crystal_face_index_l
_exptl_crystal_face_perp_dist
0 0 -1 0.0843
0 0 1 0.0843
-5 -1 -2 0.2028
5 1 2 0.2028
-1 -5 0 0.2129
1 5 0 0.2129
4 5 1 0.1022

loop_
_geom_angle_atom_site_label_1
_geom_angle_atom_site_label_2
_geom_angle_atom_site_label_3
_geom_angle
_geom_angle_site_symmetry_1
_geom_angle_site_symmetry_3
_geom_angle_publ_flag
C2 O1 C1 117.64(8) . . ?
C9 O3 C10 110.70(7) . . ?
C13 O4 C10 110.63(7) . . ?
O1 C1 H1A 109.5 . . ?
O1 C1 H1B 109.5 . . ?
O1 C1 H1C 109.5 . . ?
H1A C1 H1B 109.5 . . ?
H1A C1 H1C 109.5 . . ?
H1B C1 H1C 109.5 . . ?
O1 C2 C3 114.27(8) . . ?
O1 C2 C8 123.34(9) . . ?
C8 C2 C3 122.39(9) . . ?
C2 C3 C4 119.36(9) . . ?
C5 C3 C2 118.79(8) . . ?
C5 C3 C4 121.84(9) . . ?
C3 C4 H4A 109.5 . . ?
C3 C4 H4B 109.5 . . ?
C3 C4 H4C 109.5 . . ?
H4A C4 H4B 109.5 . . ?
H4A C4 H4C 109.5 . . ?
H4B C4 H4C 109.5 . . ?
C3 C5 H5 120.6 . . ?
C3 C5 C6 118.90(9) . . ?
C6 C5 H5 120.6 . . ?
C5 C6 C9 130.19(9) . . ?
C7 C6 C5 121.28(9) . . ?
C7 C6 C9 108.48(8) . . ?
C6 C7 C8 122.04(8) . . ?
C6 C7 C10 108.82(8) . . ?
C8 C7 C10 129.13(8) . . ?
C2 C8 H8 121.7 . . ?
C7 C8 C2 116.57(8) . . ?
C7 C8 H8 121.7 . . ?
O2 C9 O3 120.86(9) . . ?
O2 C9 C6 131.42(9) . . ?
O3 C9 C6 107.71(8) . . ?
O3 C10 C7 104.20(7) . . ?
O3 C10 C11 111.22(7) . . ?
O4 C10 O3 107.20(7) . . ?
O4 C10 C7 110.82(7) . . ?
O4 C10 C11 105.08(7) . . ?
C7 C10 C11 117.98(8) . . ?
C10 C11 H11A 110.9 . . ?
C10 C11 H11B 110.9 . . ?
C10 C11 C12 104.22(7) . . ?
H11A C11 H11B 108.9 . . ?
C12 C11 H11A 110.9 . . ?
C12 C11 H11B 110.9 . . ?
C11 C12 C14 112.76(8) . . ?
C13 C12 C11 101.16(7) . . ?
C13 C12 C14 108.18(8) . . ?
C13 C12 C15 110.70(8) . . ?
C15 C12 C11 112.53(8) . . ?
C15 C12 C14 111.02(8) . . ?
O4 C13 C12 110.58(8) . . ?
O5 C13 O4 120.04(9) . . ?
O5 C13 C12 129.38(9) . . ?
C12 C14 H14A 109.5 . . ?
C12 C14 H14B 109.5 . . ?
C12 C14 H14C 109.5 . . ?
H14A C14 H14B 109.5 . . ?
H14A C14 H14C 109.5 . . ?
H14B C14 H14C 109.5 . . ?
C12 C15 H15A 109.5 . . ?
C12 C15 H15B 109.5 . . ?
C12 C15 H15C 109.5 . . ?
H15A C15 H15B 109.5 . . ?
H15A C15 H15C 109.5 . . ?
H15B C15 H15C 109.5 . . ?

loop_
_geom_bond_atom_site_label_1
_geom_bond_atom_site_label_2
_geom_bond_distance
_geom_bond_site_symmetry_2
_geom_bond_publ_flag
O1 C1 1.4316(13) . ?
O1 C2 1.3555(11) . ?
O2 C9 1.1990(12) . ?
O3 C9 1.3862(11) . ?
O3 C10 1.4451(11) . ?
O4 C10 1.4350(11) . ?
O4 C13 1.3703(11) . ?
O5 C13 1.1999(12) . ?
C1 H1A 0.9800 . ?
C1 H1B 0.9800 . ?
C1 H1C 0.9800 . ?
C2 C3 1.4215(13) . ?
C2 C8 1.3987(12) . ?
C3 C4 1.5044(13) . ?
C3 C5 1.3843(13) . ?
C4 H4A 0.9800 . ?
C4 H4B 0.9800 . ?
C4 H4C 0.9800 . ?
C5 H5 0.9500 . ?
C5 C6 1.3947(13) . ?
C6 C7 1.3789(13) . ?
C6 C9 1.4659(13) . ?
C7 C8 1.3847(13) . ?
C7 C10 1.5016(12) . ?
C8 H8 0.9500 . ?
C10 C11 1.5214(13) . ?
C11 H11A 0.9900 . ?
C11 H11B 0.9900 . ?
C11 C12 1.5354(13) . ?
C12 C13 1.5219(13) . ?
C12 C14 1.5380(13) . ?
C12 C15 1.5278(13) . ?
C14 H14A 0.9800 . ?
C14 H14B 0.9800 . ?
C14 H14C 0.9800 . ?
C15 H15A 0.9800 . ?
C15 H15B 0.9800 . ?
C15 H15C 0.9800 . ?

loop_
_exptl_oxdiff_crystal_face_indexfrac_h
_exptl_oxdiff_crystal_face_indexfrac_k
_exptl_oxdiff_crystal_face_indexfrac_l
_exptl_oxdiff_crystal_face_x
_exptl_oxdiff_crystal_face_y
_exptl_oxdiff_crystal_face_z
-0.0000 -0.0000 -0.9985 -0.0785 -0.0165 0.0118
0.0000 0.0000 0.9985 0.0785 0.0165 -0.0118
-4.9945 -0.9994 -1.9970 -0.0224 -0.0297 -0.3974
4.9945 0.9994 1.9970 0.0224 0.0297 0.3974
-0.9985 -4.9928 -0.0003 -0.1056 0.3728 -0.0142
0.9985 4.9928 0.0003 0.1056 -0.3728 0.0142
3.9952 4.9934 0.9987 0.0868 -0.3118 0.2637
